data_7035084
loop_
_publ_author_name
'Mart\'inez-Espada, Noelia'
'Mena, Miguel'
'P\'erez-Redondo, Adri\'an'
'Varela-Izquierdo, V\'ictor'
'Y\'elamos, Carlos'

_publ_section_title
;
 Heterometallic complexes with cube-type [MTi3N4] cores containing Group
 10 metals in a variety of oxidation states.
;
_journal_issue 21
_journal_name_full 'Dalton transactions (Cambridge, England : 2003)'
_journal_page_first 9782
_journal_page_last 9794
_journal_paper_doi 10.1039/c5dt01200g
_journal_volume 44
_journal_year 2015
_chemical_compound_source 'synthesis as described'
_chemical_formula_moiety 'C30 H48 I2 N4 Ni Ti3, 0.5(C7 H8)'
_chemical_formula_sum 'C33.5 H52 I2 N4 Ni Ti3'
_chemical_formula_weight 967
_chemical_name_systematic
;
 ?
;
_chemical_properties_physical 'Air-sensitive, Moisture-sensitive, Oxygen-sensitive'
_space_group_crystal_system triclinic
_space_group_IT_number 2
_space_group_name_Hall '-P 1'
_space_group_name_H-M_alt 'P -1'
_symmetry_space_group_name_Hall '-P 1'
_symmetry_space_group_name_H-M 'P -1'
_atom_sites_solution_hydrogens geom
_atom_sites_solution_primary direct
_atom_sites_solution_secondary difmap
_audit_conform_dict_location ftp://ftp.iucr.org/pub/cif_core.dic
_audit_conform_dict_name cif_core.dic
_audit_conform_dict_version 2.3
_audit_creation_date 2011-12-20T15:43:20-00:00
_audit_creation_method 'WinGX routine CIF_UPDATE'
_audit_update_record
;
2015-03-18 deposited with the CCDC.
2015-04-15 downloaded from the CCDC.
;
_cell_angle_alpha 90.770(12)
_cell_angle_beta 99.326(8)
_cell_angle_gamma 117.468(14)
_cell_formula_units_Z 2
_cell_length_a 10.6144(14)
_cell_length_b 10.970(2)
_cell_length_c 19.1417(16)
_cell_measurement_reflns_used 590
_cell_measurement_temperature 200(2)
_cell_measurement_theta_max 27
_cell_measurement_theta_min 3
_cell_measurement_wavelength 0.71073
_cell_volume 1941.5(5)
_computing_cell_refinement 'Dirax/lsq (Duisenberg & Schreurs, 1989-2000)'
_computing_data_collection 'Collect (Bruker AXS BV, 1997-2004)'
_computing_data_reduction 'EvalCCD (Duisenberg & Schreurs 1990-2000)'
_computing_molecular_graphics 'Ortep-3 for Windows (Farrugia, 1997)'
_computing_publication_material 'WinGX publication routines (Farrugia, 1999)'
_computing_structure_refinement 'SHELXL-97 (Sheldrick, 1997)'
_computing_structure_solution 'SHELXS-86 (Sheldrick, 1986)'
_diffrn_ambient_temperature 200(2)
_diffrn_detector 'CCD plate'
_diffrn_detector_area_resol_mean 9
_diffrn_measured_fraction_theta_full 0.997
_diffrn_measured_fraction_theta_max 0.997
_diffrn_measurement_device '95mm CCD camera on \k-goniostat'
_diffrn_measurement_device_type KappaCCD
_diffrn_measurement_method 'CCD rotation images, thick slices'
_diffrn_orient_matrix_type X=UH
_diffrn_orient_matrix_UB_11 0.01
_diffrn_orient_matrix_UB_12 0
_diffrn_orient_matrix_UB_13 0
_diffrn_orient_matrix_UB_21 0
_diffrn_orient_matrix_UB_22 0.01
_diffrn_orient_matrix_UB_23 0
_diffrn_orient_matrix_UB_31 0
_diffrn_orient_matrix_UB_32 0
_diffrn_orient_matrix_UB_33 0.01
_diffrn_radiation_monochromator graphite
_diffrn_radiation_probe x-ray
_diffrn_radiation_type MoK\a
_diffrn_radiation_wavelength 0.71073
_diffrn_reflns_av_R_equivalents 0.0857
_diffrn_reflns_av_unetI/netI 0.0626
_diffrn_reflns_limit_h_max 13
_diffrn_reflns_limit_h_min -13
_diffrn_reflns_limit_k_max 14
_diffrn_reflns_limit_k_min -14
_diffrn_reflns_limit_l_max 24
_diffrn_reflns_limit_l_min -22
_diffrn_reflns_number 41739
_diffrn_reflns_reduction_process
;
 Scaled and merged with SORTAV
 R.H. Blessing, (1987) Cryst. Rev. 1, 3-58
 R.H. Blessing, (1989) J. Appl. Cryst. 22, 396-397
;
_diffrn_reflns_theta_full 27.5
_diffrn_reflns_theta_max 27.5
_diffrn_reflns_theta_min 3.17
_diffrn_source 'Enraf Nonius FR590'
_exptl_absorpt_coefficient_mu 2.689
_exptl_absorpt_correction_T_max 0.721
_exptl_absorpt_correction_T_min 0.324
_exptl_absorpt_correction_type multi-scan
_exptl_absorpt_process_details
;
 R.H. Blessing, Acta Cryst. (1995), A51, 33-38
;
_exptl_crystal_colour brown
_exptl_crystal_density_diffrn 1.654
_exptl_crystal_density_method 'not measured'
_exptl_crystal_description prism
_exptl_crystal_F_000 962
_exptl_crystal_recrystallization_method 'Slow diffusion of toluene solutions of the starting materials'
_exptl_crystal_size_max 0.34
_exptl_crystal_size_mid 0.34
_exptl_crystal_size_min 0.15
_platon_squeeze_details
; This compound crystallized with half a molecule of toluene, which was
found in the difference Fourier map, but it was not possible to get a 
chemical sensible model for it, so Squeeze procedure was used to remove
its contribution to the structure factors.
;
_refine_diff_density_max 1.874
_refine_diff_density_min -2.19
_refine_diff_density_rms 0.165
_refine_ls_extinction_method none
_refine_ls_goodness_of_fit_ref 1.085
_refine_ls_hydrogen_treatment constr
_refine_ls_matrix_type full
_refine_ls_number_parameters 376
_refine_ls_number_reflns 8895
_refine_ls_number_restraints 0
_refine_ls_restrained_S_all 1.085
_refine_ls_R_factor_all 0.0877
_refine_ls_R_factor_gt 0.0575
_refine_ls_shift/su_max 0.001
_refine_ls_shift/su_mean 0
_refine_ls_structure_factor_coef Fsqd
_refine_ls_weighting_details 'calc w=1/[\s^2^(Fo^2^)+(0.1046P)^2^+0.0000P] where P=(Fo^2^+2Fc^2^)/3'
_refine_ls_weighting_scheme calc
_refine_ls_wR_factor_gt 0.1551
_refine_ls_wR_factor_ref 0.1714
_reflns_number_gt 6246
_reflns_number_total 8895
_reflns_threshold_expression >2sigma(I)
_cod_data_source_file c5dt01200g2.cif
_cod_data_source_block 5
_cod_depositor_comments 'Adding full bibliography for 7035084--7035087.cif.'
_cod_original_cell_volume 1941.6(5)
_cod_original_formula_sum 'C33.50 H52 I2 N4 Ni Ti3'
_cod_database_code 7035084

loop_
_space_group_symop_operation_xyz
'x, y, z'
'-x, -y, -z'

loop_
_atom_site_label
_atom_site_type_symbol
_atom_site_fract_x
_atom_site_fract_y
_atom_site_fract_z
_atom_site_U_iso_or_equiv
_atom_site_adp_type
_atom_site_occupancy
_atom_site_symmetry_multiplicity
_atom_site_calc_flag
_atom_site_refinement_flags
C11 C 0.4977(7) -0.0220(6) 0.1483(3) 0.0423(14) Uani 1 1 d .
C12 C 0.6038(6) 0.0618(6) 0.1074(3) 0.0430(14) Uani 1 1 d .
C13 C 0.5519(6) 0.1465(5) 0.0732(2) 0.0338(12) Uani 1 1 d .
C14 C 0.4190(6) 0.1182(5) 0.0921(2) 0.0350(12) Uani 1 1 d .
C15 C 0.3860(6) 0.0150(5) 0.1391(3) 0.0372(12) Uani 1 1 d .
C16 C 0.5029(10) -0.1348(7) 0.1906(3) 0.068(2) Uani 1 1 d .
H16A H 0.4566 -0.1414 0.2317 0.103 Uiso 1 1 calc R
H16B H 0.6039 -0.1136 0.2071 0.103 Uiso 1 1 calc R
H16C H 0.4517 -0.2229 0.1605 0.103 Uiso 1 1 calc R
C17 C 0.7370(8) 0.0520(9) 0.1006(4) 0.072(2) Uani 1 1 d .
H17A H 0.7279 -0.0363 0.1156 0.108 Uiso 1 1 calc R
H17B H 0.8213 0.1281 0.1307 0.108 Uiso 1 1 calc R
H17C H 0.7493 0.0577 0.0509 0.108 Uiso 1 1 calc R
C18 C 0.6265(7) 0.2464(7) 0.0215(3) 0.0495(16) Uani 1 1 d .
H18A H 0.6028 0.1961 -0.0255 0.074 Uiso 1 1 calc R
H18B H 0.7314 0.2912 0.0385 0.074 Uiso 1 1 calc R
H18C H 0.5937 0.3166 0.0179 0.074 Uiso 1 1 calc R
C19 C 0.3232(7) 0.1824(7) 0.0676(3) 0.0514(16) Uani 1 1 d .
H19A H 0.239 0.1169 0.0328 0.077 Uiso 1 1 calc R
H19B H 0.3775 0.2665 0.0456 0.077 Uiso 1 1 calc R
H19C H 0.2907 0.2055 0.1086 0.077 Uiso 1 1 calc R
C20 C 0.2497(8) -0.0465(8) 0.1694(4) 0.070(2) Uani 1 1 d .
H20A H 0.24 -0.1296 0.1917 0.104 Uiso 1 1 calc R
H20B H 0.1661 -0.0711 0.1311 0.104 Uiso 1 1 calc R
H20C H 0.2543 0.021 0.2051 0.104 Uiso 1 1 calc R
C21 C 0.6433(6) 0.3038(5) 0.4698(2) 0.0305(11) Uani 1 1 d .
C22 C 0.7190(6) 0.2273(6) 0.4630(2) 0.0364(12) Uani 1 1 d .
C23 C 0.6195(7) 0.0987(6) 0.4275(3) 0.0411(14) Uani 1 1 d .
C24 C 0.4820(7) 0.0943(6) 0.4120(3) 0.0467(16) Uani 1 1 d .
C25 C 0.4957(6) 0.2223(6) 0.4377(2) 0.0352(12) Uani 1 1 d .
C26 C 0.7074(8) 0.4438(6) 0.5082(3) 0.0531(17) Uani 1 1 d .
H26A H 0.6315 0.471 0.5087 0.08 Uiso 1 1 calc R
H26B H 0.7815 0.51 0.484 0.08 Uiso 1 1 calc R
H26C H 0.7514 0.443 0.5571 0.08 Uiso 1 1 calc R
C27 C 0.8769(7) 0.2778(9) 0.4908(3) 0.065(2) Uani 1 1 d .
H27A H 0.9029 0.2061 0.4791 0.097 Uiso 1 1 calc R
H27B H 0.8975 0.2991 0.5425 0.097 Uiso 1 1 calc R
H27C H 0.9336 0.3613 0.4689 0.097 Uiso 1 1 calc R
C28 C 0.6516(13) -0.0166(8) 0.4125(4) 0.088(3) Uani 1 1 d .
H28A H 0.5693 -0.0891 0.3796 0.133 Uiso 1 1 calc R
H28B H 0.6685 -0.0545 0.457 0.133 Uiso 1 1 calc R
H28C H 0.7381 0.018 0.391 0.133 Uiso 1 1 calc R
C29 C 0.3437(9) -0.0272(7) 0.3762(3) 0.088(3) Uani 1 1 d .
H29A H 0.3064 -0.0945 0.4106 0.132 Uiso 1 1 calc R
H29B H 0.3619 -0.0704 0.3366 0.132 Uiso 1 1 calc R
H29C H 0.2725 0.0036 0.3582 0.132 Uiso 1 1 calc R
C30 C 0.3752(7) 0.2612(8) 0.4355(3) 0.0584(19) Uani 1 1 d .
H30A H 0.3214 0.2201 0.4734 0.088 Uiso 1 1 calc R
H30B H 0.3096 0.2266 0.3892 0.088 Uiso 1 1 calc R
H30C H 0.4168 0.3619 0.4424 0.088 Uiso 1 1 calc R
C31 C 0.5238(5) 0.5699(5) 0.2201(2) 0.0285(10) Uani 1 1 d .
C32 C 0.5933(6) 0.6231(5) 0.2918(3) 0.0313(11) Uani 1 1 d .
C33 C 0.7411(6) 0.7041(5) 0.2950(3) 0.0332(11) Uani 1 1 d .
C34 C 0.7675(6) 0.7052(5) 0.2246(3) 0.0303(11) Uani 1 1 d .
C35 C 0.6355(6) 0.6219(5) 0.1790(2) 0.0312(11) Uani 1 1 d .
C36 C 0.3683(6) 0.4824(6) 0.1931(3) 0.0452(14) Uani 1 1 d .
H36A H 0.3295 0.4083 0.2239 0.068 Uiso 1 1 calc R
H36B H 0.3536 0.4423 0.1446 0.068 Uiso 1 1 calc R
H36C H 0.3183 0.5385 0.1929 0.068 Uiso 1 1 calc R
C37 C 0.5141(7) 0.5950(6) 0.3534(3) 0.0458(14) Uani 1 1 d .
H37A H 0.4493 0.6367 0.3476 0.069 Uiso 1 1 calc R
H37B H 0.5842 0.6349 0.3981 0.069 Uiso 1 1 calc R
H37C H 0.4573 0.4951 0.3544 0.069 Uiso 1 1 calc R
C38 C 0.8539(8) 0.7848(7) 0.3593(3) 0.0542(16) Uani 1 1 d .
H38A H 0.8779 0.8825 0.3593 0.081 Uiso 1 1 calc R
H38B H 0.9409 0.7753 0.3582 0.081 Uiso 1 1 calc R
H38C H 0.8166 0.7496 0.4024 0.081 Uiso 1 1 calc R
C39 C 0.9117(7) 0.7952(7) 0.2026(4) 0.0546(17) Uani 1 1 d .
H39A H 0.9127 0.7571 0.1562 0.082 Uiso 1 1 calc R
H39B H 0.9904 0.7972 0.2382 0.082 Uiso 1 1 calc R
H39C H 0.9247 0.8892 0.1993 0.082 Uiso 1 1 calc R
C40 C 0.6164(8) 0.6007(7) 0.0995(3) 0.0508(16) Uani 1 1 d .
H40A H 0.6271 0.6855 0.0789 0.076 Uiso 1 1 calc R
H40B H 0.5199 0.5249 0.0802 0.076 Uiso 1 1 calc R
H40C H 0.6898 0.5778 0.0874 0.076 Uiso 1 1 calc R
I1 I 1.10357(4) 0.60034(4) 0.288896(19) 0.04124(14) Uani 1 1 d .
I2 I 1.02196(5) 0.22257(5) 0.28958(3) 0.06833(18) Uani 1 1 d .
N1 N 0.5308(4) 0.2964(4) 0.26047(18) 0.0250(8) Uani 1 1 d .
N12 N 0.6881(5) 0.1679(4) 0.2828(2) 0.0290(9) Uani 1 1 d .
H12 H 0.6887 0.0844 0.2894 0.035 Uiso 1 1 calc R
N13 N 0.7437(4) 0.3885(4) 0.1889(2) 0.0285(9) Uani 1 1 d .
H13 H 0.7746 0.4225 0.1471 0.034 Uiso 1 1 calc R
N23 N 0.7812(4) 0.4441(4) 0.34480(19) 0.0257(8) Uani 1 1 d .
H23 H 0.8314 0.5086 0.3844 0.031 Uiso 1 1 calc R
Ni1 Ni 0.87464(7) 0.35985(6) 0.28200(3) 0.02866(17) Uani 1 1 d .
Ti1 Ti 0.59188(9) 0.20701(9) 0.19707(4) 0.0237(2) Uani 1 1 d .
Ti2 Ti 0.62663(9) 0.26088(9) 0.34625(4) 0.0245(2) Uani 1 1 d .
Ti3 Ti 0.68258(9) 0.47622(9) 0.25654(4) 0.0242(2) Uani 1 1 d .

loop_
_atom_site_aniso_label
_atom_site_aniso_U_11
_atom_site_aniso_U_22
_atom_site_aniso_U_33
_atom_site_aniso_U_23
_atom_site_aniso_U_13
_atom_site_aniso_U_12
C11 0.060(4) 0.027(3) 0.030(3) -0.005(2) -0.002(2) 0.016(3)
C12 0.049(3) 0.049(4) 0.031(3) -0.011(2) 0.000(2) 0.026(3)
C13 0.041(3) 0.032(3) 0.018(2) -0.0029(19) 0.003(2) 0.010(2)
C14 0.036(3) 0.031(3) 0.023(2) -0.0035(19) -0.005(2) 0.006(2)
C15 0.038(3) 0.027(3) 0.028(2) -0.003(2) 0.001(2) 0.002(2)
C16 0.111(7) 0.032(4) 0.046(4) -0.004(3) -0.010(4) 0.029(4)
C17 0.070(5) 0.108(7) 0.054(4) -0.026(4) -0.001(3) 0.060(5)
C18 0.056(4) 0.055(4) 0.024(3) 0.003(2) 0.011(2) 0.014(3)
C19 0.054(4) 0.055(4) 0.041(3) -0.008(3) -0.012(3) 0.029(3)
C20 0.047(4) 0.069(5) 0.054(4) 0.003(3) 0.013(3) -0.005(4)
C21 0.039(3) 0.035(3) 0.013(2) 0.0057(18) 0.0050(18) 0.013(2)
C22 0.044(3) 0.054(4) 0.021(2) 0.018(2) 0.011(2) 0.029(3)
C23 0.076(4) 0.039(3) 0.026(3) 0.022(2) 0.022(3) 0.038(3)
C24 0.056(4) 0.035(3) 0.018(2) 0.009(2) 0.012(2) -0.006(3)
C25 0.037(3) 0.044(3) 0.020(2) 0.010(2) 0.014(2) 0.013(2)
C26 0.075(5) 0.038(3) 0.035(3) -0.003(2) 0.016(3) 0.015(3)
C27 0.050(4) 0.114(7) 0.046(4) 0.033(4) 0.014(3) 0.049(4)
C28 0.200(11) 0.060(5) 0.052(4) 0.032(4) 0.053(5) 0.091(6)
C29 0.094(6) 0.052(4) 0.039(4) 0.008(3) 0.016(4) -0.032(4)
C30 0.046(4) 0.097(6) 0.043(3) 0.027(3) 0.021(3) 0.039(4)
C31 0.032(3) 0.023(2) 0.031(2) 0.0049(19) 0.006(2) 0.014(2)
C32 0.042(3) 0.028(3) 0.036(3) 0.009(2) 0.014(2) 0.024(2)
C33 0.038(3) 0.028(3) 0.038(3) 0.008(2) 0.004(2) 0.021(2)
C34 0.036(3) 0.021(2) 0.043(3) 0.014(2) 0.018(2) 0.017(2)
C35 0.040(3) 0.028(3) 0.030(2) 0.012(2) 0.010(2) 0.017(2)
C36 0.034(3) 0.041(3) 0.064(4) 0.001(3) 0.007(3) 0.021(3)
C37 0.058(4) 0.038(3) 0.060(4) 0.016(3) 0.033(3) 0.032(3)
C38 0.062(4) 0.041(4) 0.056(4) -0.013(3) -0.007(3) 0.027(3)
C39 0.047(4) 0.051(4) 0.083(5) 0.032(3) 0.038(3) 0.028(3)
C40 0.068(4) 0.058(4) 0.038(3) 0.010(3) 0.009(3) 0.041(4)
I1 0.0300(2) 0.0327(2) 0.0531(2) 0.00047(16) 0.00532(15) 0.00898(16)
I2 0.0403(3) 0.0441(3) 0.1289(5) 0.0142(3) 0.0162(3) 0.0266(2)
N1 0.025(2) 0.026(2) 0.0210(18) 0.0055(15) 0.0038(15) 0.0095(17)
N12 0.039(2) 0.024(2) 0.027(2) 0.0052(16) 0.0086(17) 0.0169(19)
N13 0.034(2) 0.024(2) 0.026(2) 0.0056(16) 0.0134(16) 0.0093(18)
N23 0.030(2) 0.021(2) 0.0244(19) 0.0047(15) 0.0080(16) 0.0091(17)
Ni1 0.0248(3) 0.0254(3) 0.0341(3) 0.0032(3) 0.0057(2) 0.0103(3)
Ti1 0.0273(4) 0.0216(4) 0.0186(4) 0.0020(3) 0.0026(3) 0.0091(4)
Ti2 0.0306(5) 0.0214(4) 0.0193(4) 0.0059(3) 0.0077(3) 0.0094(4)
Ti3 0.0303(5) 0.0211(4) 0.0233(4) 0.0058(3) 0.0074(3) 0.0129(4)

loop_
_atom_type_symbol
_atom_type_description
_atom_type_scat_dispersion_real
_atom_type_scat_dispersion_imag
_atom_type_scat_source
C C 0.0033 0.0016 'International Tables Vol C Tables 4.2.6.8 and 6.1.1.4'
H H 0 0 'International Tables Vol C Tables 4.2.6.8 and 6.1.1.4'
I I -0.4742 1.8119 'International Tables Vol C Tables 4.2.6.8 and 6.1.1.4'
N N 0.0061 0.0033 'International Tables Vol C Tables 4.2.6.8 and 6.1.1.4'
Ni Ni 0.3393 1.1124 'International Tables Vol C Tables 4.2.6.8 and 6.1.1.4'
Ti Ti 0.2776 0.4457 'International Tables Vol C Tables 4.2.6.8 and 6.1.1.4'

loop_
_exptl_crystal_face_index_h
_exptl_crystal_face_index_k
_exptl_crystal_face_index_l
_exptl_crystal_face_perp_dist
-2 6 -1 0.17
2 1 -20 0.202
2 -6 1 0.242
-2 1 14 0.186
-13 1 -3 0.037
13 -1 2 0.077

loop_
_geom_angle_atom_site_label_1
_geom_angle_atom_site_label_2
_geom_angle_atom_site_label_3
_geom_angle
C15 C11 C12 108.5(5)
C15 C11 C16 126.1(6)
C12 C11 C16 125.3(6)
C15 C11 Ti1 71.2(3)
C12 C11 Ti1 73.7(3)
C16 C11 Ti1 123.4(4)
C13 C12 C11 106.3(5)
C13 C12 C17 127.9(6)
C11 C12 C17 125.7(6)
C13 C12 Ti1 72.3(3)
C11 C12 Ti1 70.8(3)
C17 C12 Ti1 124.4(4)
C12 C13 C14 109.3(5)
C12 C13 C18 124.0(5)
C14 C13 C18 126.6(5)
C12 C13 Ti1 73.3(3)
C14 C13 Ti1 71.3(3)
C18 C13 Ti1 123.9(4)
C15 C14 C13 108.2(5)
C15 C14 C19 123.7(5)
C13 C14 C19 128.1(5)
C15 C14 Ti1 71.5(3)
C13 C14 Ti1 73.9(3)
C19 C14 Ti1 120.8(4)
C14 C15 C11 107.7(5)
C14 C15 C20 124.1(6)
C11 C15 C20 128.1(6)
C14 C15 Ti1 73.3(3)
C11 C15 Ti1 73.7(3)
C20 C15 Ti1 121.2(4)
C25 C21 C22 109.3(5)
C25 C21 C26 125.5(5)
C22 C21 C26 125.1(5)
C25 C21 Ti2 71.1(2)
C22 C21 Ti2 73.7(3)
C26 C21 Ti2 124.1(3)
C23 C22 C21 107.4(5)
C23 C22 C27 127.3(6)
C21 C22 C27 125.2(6)
C23 C22 Ti2 71.7(3)
C21 C22 Ti2 71.6(2)
C27 C22 Ti2 123.1(4)
C22 C23 C24 108.3(5)
C22 C23 C28 125.3(7)
C24 C23 C28 126.3(7)
C22 C23 Ti2 74.3(3)
C24 C23 Ti2 70.7(3)
C28 C23 Ti2 123.5(4)
C25 C24 C23 108.9(5)
C25 C24 C29 125.4(7)
C23 C24 C29 125.7(7)
C25 C24 Ti2 72.8(3)
C23 C24 Ti2 74.0(3)
C29 C24 Ti2 120.8(4)
C24 C25 C21 106.0(5)
C24 C25 C30 126.9(6)
C21 C25 C30 127.0(6)
C24 C25 Ti2 71.8(3)
C21 C25 Ti2 73.8(3)
C30 C25 Ti2 122.2(3)
C32 C31 C35 106.0(4)
C32 C31 C36 127.3(5)
C35 C31 C36 126.7(5)
C32 C31 Ti3 71.8(3)
C35 C31 Ti3 72.0(3)
C36 C31 Ti3 122.3(4)
C33 C32 C31 109.6(4)
C33 C32 C37 126.8(5)
C31 C32 C37 123.6(5)
C33 C32 Ti3 72.9(3)
C31 C32 Ti3 73.2(3)
C37 C32 Ti3 121.1(3)
C32 C33 C34 107.7(5)
C32 C33 C38 127.5(5)
C34 C33 C38 124.7(5)
C32 C33 Ti3 72.7(3)
C34 C33 Ti3 73.2(3)
C38 C33 Ti3 122.8(4)
C35 C34 C33 108.0(4)
C35 C34 C39 126.5(5)
C33 C34 C39 125.1(5)
C35 C34 Ti3 72.3(3)
C33 C34 Ti3 71.9(3)
C39 C34 Ti3 126.9(4)
C34 C35 C31 108.7(4)
C34 C35 C40 124.5(5)
C31 C35 C40 126.7(5)
C34 C35 Ti3 73.3(3)
C31 C35 Ti3 72.8(3)
C40 C35 Ti3 123.1(4)
Ti3 N1 Ti1 94.80(17)
Ti3 N1 Ti2 95.49(17)
Ti1 N1 Ti2 95.14(18)
Ti2 N12 Ti1 93.59(18)
Ti2 N12 Ni1 88.43(16)
Ti1 N12 Ni1 88.95(16)
Ti1 N13 Ti3 92.43(17)
Ti1 N13 Ni1 87.44(15)
Ti3 N13 Ni1 86.37(15)
Ti2 N23 Ti3 93.51(17)
Ti2 N23 Ni1 89.14(16)
Ti3 N23 Ni1 88.46(14)
N23 Ni1 N12 85.69(15)
N23 Ni1 N13 86.74(14)
N12 Ni1 N13 85.32(15)
N23 Ni1 I2 142.31(10)
N12 Ni1 I2 87.25(11)
N13 Ni1 I2 129.46(11)
N23 Ni1 I1 91.42(11)
N12 Ni1 I1 176.51(10)
N13 Ni1 I1 96.48(11)
I2 Ni1 I1 93.87(3)
N23 Ni1 Ti2 42.67(11)
N12 Ni1 Ti2 43.16(11)
N13 Ni1 Ti2 87.28(10)
I2 Ni1 Ti2 118.73(3)
I1 Ni1 Ti2 133.80(3)
N23 Ni1 Ti3 43.55(10)
N12 Ni1 Ti3 86.57(11)
N13 Ni1 Ti3 43.33(10)
I2 Ni1 Ti3 170.96(3)
I1 Ni1 Ti3 92.69(3)
Ti2 Ni1 Ti3 59.73(3)
N23 Ni1 Ti1 86.63(11)
N12 Ni1 Ti1 43.00(11)
N13 Ni1 Ti1 42.38(10)
I2 Ni1 Ti1 112.23(3)
I1 Ni1 Ti1 138.86(3)
Ti2 Ni1 Ti1 59.73(3)
Ti3 Ni1 Ti1 58.91(3)
N1 Ti1 N13 86.57(17)
N1 Ti1 N12 85.77(16)
N13 Ti1 N12 98.15(18)
N1 Ti1 C15 106.76(19)
N13 Ti1 C15 146.28(18)
N12 Ti1 C15 113.33(19)
N1 Ti1 C14 109.24(19)
N13 Ti1 C14 111.37(18)
N12 Ti1 C14 147.19(19)
C15 Ti1 C14 35.20(18)
N1 Ti1 C11 133.6(2)
N13 Ti1 C11 139.60(19)
N12 Ti1 C11 90.25(18)
C15 Ti1 C11 35.2(2)
C14 Ti1 C11 58.0(2)
N1 Ti1 C13 138.25(18)
N13 Ti1 C13 91.00(17)
N12 Ti1 C13 135.67(18)
C15 Ti1 C13 58.25(18)
C14 Ti1 C13 34.80(19)
C11 Ti1 C13 57.66(18)
N1 Ti1 C12 165.49(19)
N13 Ti1 C12 104.33(19)
N12 Ti1 C12 101.83(19)
C15 Ti1 C12 58.9(2)
C14 Ti1 C12 58.1(2)
C11 Ti1 C12 35.5(2)
C13 Ti1 C12 34.32(19)
N1 Ti1 Ti3 42.37(12)
N13 Ti1 Ti3 44.22(12)
N12 Ti1 Ti3 91.25(12)
C15 Ti1 Ti3 140.72(16)
C14 Ti1 Ti3 119.74(14)
C11 Ti1 Ti3 175.53(17)
C13 Ti1 Ti3 123.23(13)
C12 Ti1 Ti3 147.86(16)
N1 Ti1 Ti2 42.64(11)
N13 Ti1 Ti2 92.80(12)
N12 Ti1 Ti2 43.13(12)
C15 Ti1 Ti2 118.19(13)
C14 Ti1 Ti2 143.12(14)
C11 Ti1 Ti2 118.72(13)
C13 Ti1 Ti2 176.17(13)
C12 Ti1 Ti2 143.54(15)
Ti3 Ti1 Ti2 60.26(3)
N1 Ti1 Ni1 86.36(12)
N13 Ti1 Ni1 50.18(12)
N12 Ti1 Ni1 48.05(13)
C15 Ti1 Ni1 157.42(15)
C14 Ti1 Ni1 156.30(14)
C11 Ti1 Ni1 123.36(16)
C13 Ti1 Ni1 122.73(13)
C12 Ti1 Ni1 107.95(14)
Ti3 Ti1 Ni1 60.40(3)
Ti2 Ti1 Ni1 59.84(3)
N23 Ti2 N1 85.59(16)
N23 Ti2 N12 96.44(17)
N1 Ti2 N12 85.49(16)
N23 Ti2 C24 148.23(17)
N1 Ti2 C24 117.2(2)
N12 Ti2 C24 106.6(2)
N23 Ti2 C25 117.72(18)
N1 Ti2 C25 111.84(18)
N12 Ti2 C25 141.95(19)
C24 Ti2 C25 35.4(2)
N23 Ti2 C23 127.7(2)
N1 Ti2 C23 146.5(2)
N12 Ti2 C23 87.66(18)
C24 Ti2 C23 35.3(2)
C25 Ti2 C23 58.87(19)
N23 Ti2 C21 90.53(17)
N1 Ti2 C21 135.45(18)
N12 Ti2 C21 138.97(18)
C24 Ti2 C21 57.74(18)
C25 Ti2 C21 35.11(18)
C23 Ti2 C21 57.30(18)
N23 Ti2 C22 95.90(18)
N1 Ti2 C22 169.88(18)
N12 Ti2 C22 104.24(18)
C24 Ti2 C22 57.8(2)
C25 Ti2 C22 58.65(18)
C23 Ti2 C22 34.0(2)
C21 Ti2 C22 34.73(18)
N23 Ti2 Ti3 43.78(11)
N1 Ti2 Ti3 41.82(12)
N12 Ti2 Ti3 90.55(12)
C24 Ti2 Ti3 152.82(19)
C25 Ti2 Ti3 125.32(15)
C23 Ti2 Ti3 171.04(17)
C21 Ti2 Ti3 120.55(13)
C22 Ti2 Ti3 138.91(15)
N23 Ti2 Ti1 90.94(11)
N1 Ti2 Ti1 42.22(12)
N12 Ti2 Ti1 43.28(12)
C24 Ti2 Ti1 120.83(14)
C25 Ti2 Ti1 142.18(14)
C23 Ti2 Ti1 123.34(14)
C21 Ti2 Ti1 177.08(13)
C22 Ti2 Ti1 147.46(14)
Ti3 Ti2 Ti1 59.32(3)
N23 Ti2 Ni1 48.20(12)
N1 Ti2 Ni1 86.55(12)
N12 Ti2 Ni1 48.41(13)
C24 Ti2 Ni1 146.24(19)
C25 Ti2 Ni1 157.39(14)
C23 Ti2 Ni1 112.59(16)
C21 Ti2 Ni1 122.30(13)
C22 Ti2 Ni1 101.93(13)
Ti3 Ti2 Ni1 60.29(3)
Ti1 Ti2 Ni1 60.43(3)
N1 Ti3 N13 86.14(17)
N1 Ti3 N23 85.40(16)
N13 Ti3 N23 98.12(17)
N1 Ti3 C32 103.76(18)
N13 Ti3 C32 154.87(17)
N23 Ti3 C32 105.57(17)
N1 Ti3 C33 136.66(18)
N13 Ti3 C33 136.04(17)
N23 Ti3 C33 95.48(17)
C32 Ti3 C33 34.36(18)
N1 Ti3 C35 118.66(18)
N13 Ti3 C35 97.19(17)
N23 Ti3 C35 152.25(18)
C32 Ti3 C35 57.75(17)
C33 Ti3 C35 57.88(17)
N1 Ti3 C31 94.01(17)
N13 Ti3 C31 122.66(17)
N23 Ti3 C31 139.13(16)
C32 Ti3 C31 35.00(17)
C33 Ti3 C31 58.17(17)
C35 Ti3 C31 35.17(17)
N1 Ti3 C34 151.45(18)
N13 Ti3 C34 103.70(16)
N23 Ti3 C34 118.78(18)
C32 Ti3 C34 57.40(17)
C33 Ti3 C34 34.94(17)
C35 Ti3 C34 34.43(18)
C31 Ti3 C34 57.99(17)
N1 Ti3 Ti1 42.82(12)
N13 Ti3 Ti1 43.34(12)
N23 Ti3 Ti1 91.07(12)
C32 Ti3 Ti1 142.07(14)
C33 Ti3 Ti1 173.37(12)
C35 Ti3 Ti1 115.77(13)
C31 Ti3 Ti1 115.76(13)
C34 Ti3 Ti1 140.83(13)
N1 Ti3 Ti2 42.69(11)
N13 Ti3 Ti2 92.26(12)
N23 Ti3 Ti2 42.71(12)
C32 Ti3 Ti2 110.78(12)
C33 Ti3 Ti2 124.56(12)
C35 Ti3 Ti2 158.55(13)
C31 Ti3 Ti2 124.68(12)
C34 Ti3 Ti2 158.10(13)
Ti1 Ti3 Ti2 60.41(3)
N1 Ti3 Ni1 86.89(12)
N13 Ti3 Ni1 50.30(12)
N23 Ti3 Ni1 47.99(11)
C32 Ti3 Ni1 151.30(13)
C33 Ti3 Ni1 124.99(13)
C35 Ti3 Ni1 139.16(13)
C31 Ti3 Ni1 172.87(12)
C34 Ti3 Ni1 120.14(13)
Ti1 Ti3 Ni1 60.69(3)
Ti2 Ti3 Ni1 59.99(3)

loop_
_geom_bond_atom_site_label_1
_geom_bond_atom_site_label_2
_geom_bond_distance
C11 C15 1.407(9)
C11 C12 1.440(8)
C11 C16 1.506(8)
C11 Ti1 2.345(5)
C12 C13 1.402(8)
C12 C17 1.493(9)
C12 Ti1 2.383(5)
C13 C14 1.408(8)
C13 C18 1.513(7)
C13 Ti1 2.370(4)
C14 C15 1.406(7)
C14 C19 1.504(8)
C14 Ti1 2.337(5)
C15 C20 1.506(8)
C15 Ti1 2.313(5)
C21 C25 1.418(7)
C21 C22 1.421(7)
C21 C26 1.486(8)
C21 Ti2 2.367(4)
C22 C23 1.391(8)
C22 C27 1.499(8)
C22 Ti2 2.394(5)
C23 C24 1.420(9)
C23 C28 1.489(8)
C23 Ti2 2.361(5)
C24 C25 1.416(8)
C24 C29 1.498(8)
C24 Ti2 2.319(5)
C25 C30 1.518(8)
C25 Ti2 2.333(5)
C31 C32 1.421(7)
C31 C35 1.429(7)
C31 C36 1.470(7)
C31 Ti3 2.371(5)
C32 C33 1.391(7)
C32 C37 1.512(7)
C32 Ti3 2.353(5)
C33 C34 1.419(7)
C33 C38 1.500(8)
C33 Ti3 2.355(5)
C34 C35 1.400(8)
C34 C39 1.523(7)
C34 Ti3 2.372(5)
C35 C40 1.503(7)
C35 Ti3 2.360(5)
I1 Ni1 2.6182(9)
I2 Ni1 2.6151(8)
N1 Ti3 1.898(4)
N1 Ti1 1.914(4)
N1 Ti2 1.930(4)
N12 Ti2 1.944(4)
N12 Ti1 1.949(4)
N12 Ni1 2.125(4)
N13 Ti1 1.928(4)
N13 Ti3 1.959(4)
N13 Ni1 2.197(4)
N23 Ti2 1.926(4)
N23 Ti3 1.964(4)
N23 Ni1 2.118(4)
Ni1 Ti2 2.8407(11)
Ni1 Ti3 2.8493(11)
Ni1 Ti1 2.8574(12)
Ti1 Ti3 2.8064(13)
Ti1 Ti2 2.8375(11)
Ti2 Ti3 2.8333(12)

loop_
_platon_squeeze_void_nr
_platon_squeeze_void_average_x
_platon_squeeze_void_average_y
_platon_squeeze_void_average_z
_platon_squeeze_void_volume
_platon_squeeze_void_count_electrons
_platon_squeeze_void_content
1 0.000 0.000 0.500 44 4 ' '
2 0.000 0.078 0.000 233 34 ' '
